data_2200124
loop_
_publ_author_name
'Stumpf, Thorsten'
'Bolte, Michael'

_publ_section_title
;
 Tetraaquatrinitratoeuropium(III) dihydrate
;
_journal_issue 2
_journal_name_full 'Acta Crystallographica Section E'
_journal_page_first i10
_journal_page_last i11
_journal_paper_doi 10.1107/S1600536801001271
_journal_volume 57
_journal_year 2001
_chemical_formula_iupac '[Eu (N O3)3 (H2 O)4], 2H2 O'
_chemical_formula_sum 'Eu H12 N3 O15'
_chemical_formula_weight 446.09
_chemical_name_systematic ?
_space_group_IT_number 2
_symmetry_cell_setting triclinic
_symmetry_space_group_name_Hall '-P 1'
_symmetry_space_group_name_H-M 'P -1'
_audit_creation_method SHELXL-97
_cell_angle_alpha 69.710(10)
_cell_angle_beta 88.940(10)
_cell_angle_gamma 69.290(10)
_cell_formula_units_Z 2
_cell_length_a 6.7050(10)
_cell_length_b 9.1400(10)
_cell_length_c 11.6470(10)
_cell_measurement_reflns_used 5718
_cell_measurement_temperature 173(2)
_cell_measurement_theta_max 25
_cell_measurement_theta_min 1
_cell_volume 621.79(14)
_computing_cell_refinement SMART
_computing_data_collection 'SMART (Siemens, 1995)'
_computing_data_reduction 'SAINT (Siemens, 1995)'
_computing_molecular_graphics 'XP in SHELXTL-Plus (Sheldrick, 1991)'
_computing_publication_material SHELXL97
_computing_structure_refinement 'SHELXL97 (Sheldrick, 1997)'
_computing_structure_solution 'SHELXS97 (Sheldrick, 1990)'
_diffrn_ambient_temperature 173(2)
_diffrn_measured_fraction_theta_full .877
_diffrn_measured_fraction_theta_max .877
_diffrn_measurement_device_type 'Siemens CCD three-circle'
_diffrn_measurement_method \w
_diffrn_radiation_monochromator graphite
_diffrn_radiation_source 'fine-focus sealed tube'
_diffrn_radiation_type MoK\a
_diffrn_radiation_wavelength .71073
_diffrn_reflns_av_R_equivalents .022
_diffrn_reflns_av_sigmaI/netI .0206
_diffrn_reflns_limit_h_max 9
_diffrn_reflns_limit_h_min -9
_diffrn_reflns_limit_k_max 13
_diffrn_reflns_limit_k_min -11
_diffrn_reflns_limit_l_max 15
_diffrn_reflns_limit_l_min -15
_diffrn_reflns_number 12544
_diffrn_reflns_theta_full 30.90
_diffrn_reflns_theta_max 30.90
_diffrn_reflns_theta_min 1.88
_diffrn_standards_decay_% 0
_diffrn_standards_interval_time 1200
_diffrn_standards_number 255
_exptl_absorpt_coefficient_mu 5.132
_exptl_absorpt_correction_T_max .238
_exptl_absorpt_correction_T_min .148
_exptl_absorpt_correction_type empirical
_exptl_absorpt_process_details '(SADABS; Sheldrick, 1996)'
_exptl_crystal_colour colourless
_exptl_crystal_density_diffrn 2.383
_exptl_crystal_density_method 'not measured'
_exptl_crystal_description block
_exptl_crystal_F_000 432
_exptl_crystal_size_max .41
_exptl_crystal_size_mid .39
_exptl_crystal_size_min .28
_refine_diff_density_max 1.419
_refine_diff_density_min -.655
_refine_ls_extinction_coef .0410(9)
_refine_ls_extinction_method SHELXL97
_refine_ls_goodness_of_fit_ref 1.125
_refine_ls_hydrogen_treatment mixed
_refine_ls_matrix_type full
_refine_ls_number_parameters 221
_refine_ls_number_reflns 3448
_refine_ls_number_restraints 12
_refine_ls_restrained_S_all 1.124
_refine_ls_R_factor_all .018
_refine_ls_R_factor_gt .016
_refine_ls_shift/su_max .002
_refine_ls_shift/su_mean .000
_refine_ls_structure_factor_coef Fsqd
_refine_ls_weighting_details 'calc w = 1/[\s^2^(Fo^2^)+(0.0218P)^2^+0.0630P] where P = (Fo^2^+2Fc^2^)/3'
_refine_ls_weighting_scheme calc
_refine_ls_wR_factor_ref .039
_reflns_number_gt 3284
_reflns_number_total 3448
_reflns_threshold_expression I>2\s(I)
_cod_data_source_file cf6039.cif
_cod_data_source_block I
_cod_depositor_comments
;
The following automatic conversions were performed:
'_symmetry_cell_setting' value 'Triclinic' changed to 'triclinic'
according to '/home/saulius/struct/CIF-dictionaries/cif_core.dic'
dictionary named 'cif_core.dic' version 2.4.1 from 2010-06-29.

Automatic conversion script
Id: cif_fix_enum 1527 2010-12-29 10:47:43Z saulius 

The following automatic conversions were performed:

'_symmetry_cell_setting' value 'Triclinic' changed to 'triclinic'
according to /home/saulius/struct/CIF-dictionaries/cif_core.dic
dictionary named 'cif_core.dic' version 2.4.1 from 2010-06-29.

Automatic conversion script
Id: cif_fix_values 1715 2011-07-08 13:25:40Z adriana 
;
_cod_original_cell_volume 621.79(13)
_cod_database_code 2200124
_cod_database_fobs_code 2200124

loop_
_symmetry_equiv_pos_as_xyz
'x, y, z'
'-x, -y, -z'

loop_
_atom_site_label
_atom_site_fract_x
_atom_site_fract_y
_atom_site_fract_z
_atom_site_U_iso_or_equiv
_atom_site_adp_type
_atom_site_calc_flag
_atom_site_refinement_flags
_atom_site_occupancy
_atom_site_disorder_assembly
_atom_site_disorder_group
_atom_site_type_symbol
Eu1 .196332(13) .405156(11) .274408(8) .01200(5) Uani d . 1 . . Eu
O1 .3018(2) .4421(2) .07027(14) .0193(3) Uani d D 1 . . O
H1A .403(4) .365(3) .058(3) .037(9) Uiso d D 1 . . H
H1B .233(4) .506(3) .0013(15) .033(8) Uiso d D 1 . . H
O2 .5736(2) .2364(2) .32478(17) .0234(3) Uani d D 1 . . O
H2A .664(6) .281(6) .309(4) .082(15) Uiso d D 1 . . H
H2B .631(5) .1361(17) .371(2) .031(8) Uiso d D 1 . . H
O3 .3683(3) .6031(2) .22168(14) .0237(3) Uani d D 1 . . O
H3A .364(6) .671(4) .1514(16) .052(11) Uiso d D 1 . . H
H3B .384(5) .657(3) .263(2) .031(8) Uiso d D 1 . . H
O4 .2798(3) .4476(2) .45732(14) .0197(3) Uani d D 1 . . O
H4A .361(4) .370(3) .518(2) .034(8) Uiso d D 1 . . H
H4B .198(4) .514(3) .487(3) .036(8) Uiso d D 1 . . H
O5 .6242(3) .2030(2) .01593(16) .0227(3) Uani d D 1 . . O
H5A .743(3) .159(5) .059(3) .048(11) Uiso d D 1 . . H
H5B .582(7) .127(4) .020(4) .071(14) Uiso d D 1 . . H
O6 .4091(3) .7789(2) .36185(15) .0206(3) Uani d D 1 . . O
H6A .294(3) .825(4) .387(3) .036(9) Uiso d D 1 . . H
H6B .435(5) .860(3) .313(3) .043(10) Uiso d D 1 . . H
N1 .0829(3) .1757(2) .17886(17) .0200(3) Uani d . 1 . . N
O11 -.0578(2) .3183(2) .17037(15) .0236(3) Uani d . 1 . . O
O12 .2653(3) .1373(2) .23306(16) .0271(3) Uani d . 1 . . O
O13 .0423(3) .0819(2) .13757(17) .0285(4) Uani d . 1 . . O
N2 .0793(3) .1669(2) .50115(17) .0186(3) Uani d . 1 . . N
O21 .2703(3) .1216(2) .47951(18) .0292(4) Uani d . 1 . . O
O22 -.0522(2) .3068(2) .42717(14) .0218(3) Uani d . 1 . . O
O23 .0183(3) .0802(2) .59053(16) .0284(4) Uani d . 1 . . O
N3 -.1772(3) .7254(2) .18588(17) .0182(3) Uani d . 1 . . N
O31 -.1021(3) .6489(2) .29835(14) .0255(3) Uani d . 1 . . O
O32 -.0834(3) .6566(2) .11240(15) .0262(3) Uani d . 1 . . O
O33 -.3340(3) .8580(2) .15067(16) .0270(3) Uani d . 1 . . O

loop_
_atom_site_aniso_label
_atom_site_aniso_U_11
_atom_site_aniso_U_22
_atom_site_aniso_U_33
_atom_site_aniso_U_12
_atom_site_aniso_U_13
_atom_site_aniso_U_23
Eu1 .01176(6) .01208(6) .01045(6) -.00380(4) .00094(3) -.00270(4)
O1 .0219(7) .0204(7) .0131(7) -.0051(6) .0030(6) -.0062(6)
O2 .0140(7) .0174(8) .0323(9) -.0033(6) -.0021(6) -.0040(7)
O3 .0396(9) .0263(8) .0146(7) -.0228(7) .0062(6) -.0077(7)
O4 .0229(7) .0196(8) .0118(7) -.0033(6) -.0015(5) -.0047(6)
O5 .0278(8) .0189(8) .0211(8) -.0106(6) .0033(6) -.0050(6)
O6 .0234(7) .0175(7) .0189(7) -.0069(6) .0005(6) -.0046(6)
N1 .0259(9) .0177(8) .0155(8) -.0103(7) -.0010(7) -.0025(7)
O11 .0197(7) .0240(8) .0271(8) -.0065(6) -.0006(6) -.0109(7)
O12 .0245(8) .0170(7) .0348(9) -.0060(6) -.0097(7) -.0049(7)
O13 .0377(9) .0229(8) .0285(9) -.0147(7) -.0033(7) -.0097(7)
N2 .0204(8) .0160(8) .0194(9) -.0061(7) .0048(7) -.0070(7)
O21 .0179(7) .0238(8) .0419(10) -.0044(6) .0093(7) -.0108(8)
O22 .0190(7) .0192(7) .0197(7) -.0052(6) .0010(6) -.0004(6)
O23 .0351(9) .0210(8) .0219(8) -.0098(7) .0110(7) -.0002(7)
N3 .0158(7) .0130(8) .0221(9) -.0048(6) .0023(6) -.0026(7)
O31 .0271(8) .0224(8) .0148(7) .0006(6) .0028(6) -.0024(6)
O32 .0275(8) .0247(8) .0181(7) .0004(6) -.0015(6) -.0082(6)
O33 .0212(7) .0144(7) .0321(9) .0003(6) .0018(6) .0000(7)

loop_
_atom_type_symbol
_atom_type_description
_atom_type_scat_dispersion_real
_atom_type_scat_dispersion_imag
_atom_type_scat_source
Eu Eu -.1578 3.6682 'International Tables Vol C Tables 4.2.6.8 and 6.1.1.4'
H H .0000 .0000 'International Tables Vol C Tables 4.2.6.8 and 6.1.1.4'
N N .0061 .0033 'International Tables Vol C Tables 4.2.6.8 and 6.1.1.4'
O O .0106 .0060 'International Tables Vol C Tables 4.2.6.8 and 6.1.1.4'

loop_
_geom_angle_atom_site_label_1
_geom_angle_atom_site_label_2
_geom_angle_atom_site_label_3
_geom_angle
O3 Eu1 O4 71.13(5)
O3 Eu1 O2 75.47(6)
O4 Eu1 O2 78.48(6)
O3 Eu1 O1 71.16(5)
O4 Eu1 O1 140.04(6)
O2 Eu1 O1 79.82(6)
O3 Eu1 O31 81.24(6)
O4 Eu1 O31 69.50(5)
O2 Eu1 O31 145.10(6)
O1 Eu1 O31 116.70(5)
O3 Eu1 O32 78.54(6)
O4 Eu1 O32 115.56(5)
O2 Eu1 O32 144.17(6)
O1 Eu1 O32 68.63(5)
O31 Eu1 O32 50.31(5)
O3 Eu1 O12 132.73(6)
O4 Eu1 O12 130.94(5)
O2 Eu1 O12 71.26(5)
O1 Eu1 O12 70.69(6)
O31 Eu1 O12 141.74(6)
O32 Eu1 O12 111.56(5)
O3 Eu1 O22 140.43(5)
O4 Eu1 O22 74.67(5)
O2 Eu1 O22 116.43(6)
O1 Eu1 O22 145.29(5)
O31 Eu1 O22 68.47(5)
O32 Eu1 O22 99.31(5)
O12 Eu1 O22 85.27(6)
O3 Eu1 O11 139.30(5)
O4 Eu1 O11 144.49(5)
O2 Eu1 O11 120.55(5)
O1 Eu1 O11 75.35(5)
O31 Eu1 O11 94.01(6)
O32 Eu1 O11 68.05(6)
O12 Eu1 O11 49.71(5)
O22 Eu1 O11 69.98(5)
O3 Eu1 O21 130.44(6)
O4 Eu1 O21 68.94(6)
O2 Eu1 O21 68.88(6)
O1 Eu1 O21 131.34(5)
O31 Eu1 O21 110.12(5)
O32 Eu1 O21 146.13(5)
O12 Eu1 O21 64.53(6)
O22 Eu1 O21 47.84(5)
O11 Eu1 O21 89.30(5)
O3 Eu1 N3 78.76(6)
O4 Eu1 N3 92.52(5)
O2 Eu1 N3 154.22(5)
O1 Eu1 N3 92.71(5)
O31 Eu1 N3 25.12(5)
O32 Eu1 N3 25.19(5)
O12 Eu1 N3 129.61(5)
O22 Eu1 N3 83.52(5)
O11 Eu1 N3 80.41(5)
O21 Eu1 N3 130.45(5)
O3 Eu1 N1 141.67(5)
O4 Eu1 N1 144.56(5)
O2 Eu1 N1 95.53(5)
O1 Eu1 N1 70.59(5)
O31 Eu1 N1 118.58(6)
O32 Eu1 N1 89.77(5)
O12 Eu1 N1 24.56(5)
O22 Eu1 N1 77.16(5)
O11 Eu1 N1 25.17(5)
O21 Eu1 N1 76.28(5)
N3 Eu1 N1 105.26(5)
Eu1 O1 H1A 120(2)
Eu1 O1 H1B 130(2)
H1A O1 H1B 106(3)
Eu1 O2 H2A 120(3)
Eu1 O2 H2B 128(2)
H2A O2 H2B 111(4)
Eu1 O3 H3A 126(3)
Eu1 O3 H3B 127(2)
H3A O3 H3B 99(3)
Eu1 O4 H4A 122(2)
Eu1 O4 H4B 127(2)
H4A O4 H4B 104(3)
H5A O5 H5B 107(4)
H6A O6 H6B 104(3)
O13 N1 O12 122.0(2)
O13 N1 O11 121.99(19)
O12 N1 O11 116.05(18)
O13 N1 Eu1 177.86(16)
O12 N1 Eu1 56.86(11)
O11 N1 Eu1 59.23(10)
N1 O11 Eu1 95.59(11)
N1 O12 Eu1 98.58(13)
O23 N2 O21 121.78(19)
O23 N2 O22 120.60(18)
O21 N2 O22 117.62(18)
O23 N2 Eu1 175.47(14)
O21 N2 Eu1 62.72(11)
O22 N2 Eu1 54.91(10)
N2 O21 Eu1 93.40(12)
N2 O22 Eu1 101.14(12)
O33 N3 O32 122.17(18)
O33 N3 O31 121.72(19)
O32 N3 O31 116.09(17)
O33 N3 Eu1 179.03(15)
O32 N3 Eu1 58.64(10)
O31 N3 Eu1 57.46(10)
N3 O31 Eu1 97.42(12)
N3 O32 Eu1 96.18(11)

loop_
_geom_bond_atom_site_label_1
_geom_bond_atom_site_label_2
_geom_bond_site_symmetry_2
_geom_bond_distance
_geom_bond_publ_flag
Eu1 O3 . 2.3787(16) y
Eu1 O4 . 2.4029(15) y
Eu1 O2 . 2.4063(16) y
Eu1 O1 . 2.4118(15) y
Eu1 O31 . 2.5105(16) y
Eu1 O32 . 2.5364(17) y
Eu1 O12 . 2.5396(18) y
Eu1 O22 . 2.5671(16) y
Eu1 O11 . 2.5891(16) y
Eu1 O21 . 2.7407(19) y
Eu1 N3 . 2.9531(18) ?
Eu1 N1 . 2.9988(18) ?
O1 H1A . .837(10) ?
O1 H1B . .835(10) ?
O2 H2A . .833(10) ?
O2 H2B . .834(10) ?
O3 H3A . .831(10) ?
O3 H3B . .829(10) ?
O4 H4A . .837(10) ?
O4 H4B . .836(10) ?
O5 H5A . .837(10) ?
O5 H5B . .827(10) ?
O6 H6A . .842(10) ?
O6 H6B . .835(10) ?
N1 O13 . 1.223(2) ?
N1 O12 . 1.260(2) ?
N1 O11 . 1.282(2) ?
N2 O23 . 1.233(2) ?
N2 O21 . 1.249(2) ?
N2 O22 . 1.274(2) ?
N3 O33 . 1.229(2) ?
N3 O32 . 1.264(2) ?
N3 O31 . 1.264(2) ?

loop_
_geom_hbond_atom_site_label_D
_geom_hbond_atom_site_label_H
_geom_hbond_atom_site_label_A
_geom_hbond_site_symmetry_A
_geom_hbond_distance_DH
_geom_hbond_distance_HA
_geom_hbond_distance_DA
_geom_hbond_angle_DHA
O1 H1A O5 . .837(10) 1.889(11) 2.723(2) 175(3)
O1 H1B O11 2_565 .835(10) 2.117(11) 2.951(2) 176(3)
O2 H2A O11 1_655 .833(10) 2.48(3) 3.180(2) 143(4)
O2 H2A O22 1_655 .833(10) 2.49(3) 3.149(2) 137(4)
O2 H2B O21 2_656 .834(10) 2.260(12) 3.081(2) 168(3)
O2 H2B O23 2_656 .834(10) 2.40(2) 3.058(2) 136(3)
O3 H3A O5 2_665 .831(10) 1.906(12) 2.731(2) 171(4)
O3 H3B O6 . .829(10) 1.904(10) 2.733(2) 177(3)
O4 H4A O6 2_666 .837(10) 1.857(13) 2.675(2) 165(3)
O4 H4B O22 2_566 .836(10) 2.141(13) 2.962(2) 167(3)
O5 H5A O13 1_655 .837(10) 1.993(13) 2.821(3) 170(4)
O5 H5B O33 1_645 .827(10) 2.26(3) 2.906(2) 135(4)
O5 H5B O33 2_565 .827(10) 2.55(4) 3.085(3) 124(4)
O6 H6A O23 2_566 .842(10) 2.013(14) 2.829(2) 163(3)
O6 H6B O12 1_565 .835(10) 2.23(3) 2.885(2) 136(3)
O6 H6B O33 1_655 .835(10) 2.42(3) 3.005(2) 128(3)

loop_
_geom_torsion_atom_site_label_1
_geom_torsion_atom_site_label_2
_geom_torsion_atom_site_label_3
_geom_torsion_atom_site_label_4
_geom_torsion
O3 Eu1 N1 O12 82.21(15)
O4 Eu1 N1 O12 -69.16(16)
O2 Eu1 N1 O12 8.71(13)
O1 Eu1 N1 O12 85.86(13)
O31 Eu1 N1 O12 -163.62(12)
O32 Eu1 N1 O12 153.22(13)
O22 Eu1 N1 O12 -107.18(13)
O11 Eu1 N1 O12 -177.3(2)
O21 Eu1 N1 O12 -57.95(13)
N3 Eu1 N1 O12 173.32(13)
O3 Eu1 N1 O11 -100.51(14)
O4 Eu1 N1 O11 108.12(13)
O2 Eu1 N1 O11 -174.01(12)
O1 Eu1 N1 O11 -96.87(12)
O31 Eu1 N1 O11 13.66(13)
O32 Eu1 N1 O11 -29.50(12)
O12 Eu1 N1 O11 177.3(2)
O22 Eu1 N1 O11 70.10(12)
O21 Eu1 N1 O11 119.33(12)
N3 Eu1 N1 O11 -9.40(13)
O13 N1 O11 Eu1 -177.95(18)
O12 N1 O11 Eu1 2.54(19)
O3 Eu1 O11 N1 110.77(13)
O4 Eu1 O11 N1 -108.40(13)
O2 Eu1 O11 N1 6.93(14)
O1 Eu1 O11 N1 75.43(12)
O31 Eu1 O11 N1 -168.00(12)
O32 Eu1 O11 N1 147.93(13)
O12 Eu1 O11 N1 -1.48(11)
O22 Eu1 O11 N1 -102.66(12)
O21 Eu1 O11 N1 -57.89(12)
N3 Eu1 O11 N1 170.80(12)
O13 N1 O12 Eu1 177.88(18)
O11 N1 O12 Eu1 -2.60(19)
O3 Eu1 O12 N1 -123.22(13)
O4 Eu1 O12 N1 134.16(12)
O2 Eu1 O12 N1 -170.84(14)
O1 Eu1 O12 N1 -85.37(13)
O31 Eu1 O12 N1 23.58(17)
O32 Eu1 O12 N1 -28.98(14)
O22 Eu1 O12 N1 69.18(13)
O11 Eu1 O12 N1 1.52(11)
O21 Eu1 O12 N1 114.22(14)
N3 Eu1 O12 N1 -8.38(16)
O3 Eu1 N2 O21 -76.58(15)
O4 Eu1 N2 O21 -83.25(13)
O2 Eu1 N2 O21 -6.53(13)
O1 Eu1 N2 O21 69.57(16)
O31 Eu1 N2 O21 -151.66(13)
O32 Eu1 N2 O21 168.68(12)
O12 Eu1 N2 O21 63.11(13)
O22 Eu1 N2 O21 179.2(2)
O11 Eu1 N2 O21 114.10(13)
N3 Eu1 N2 O21 -169.62(12)
N1 Eu1 N2 O21 88.51(13)
O3 Eu1 N2 O22 104.23(14)
O4 Eu1 N2 O22 97.56(13)
O2 Eu1 N2 O22 174.28(13)
O1 Eu1 N2 O22 -109.61(13)
O31 Eu1 N2 O22 29.15(12)
O32 Eu1 N2 O22 -10.51(14)
O12 Eu1 N2 O22 -116.08(13)
O11 Eu1 N2 O22 -65.09(12)
O21 Eu1 N2 O22 -179.2(2)
N3 Eu1 N2 O22 11.19(13)
N1 Eu1 N2 O22 -90.68(13)
O23 N2 O21 Eu1 -179.36(18)
O22 N2 O21 Eu1 .75(19)
O3 Eu1 O21 N2 126.05(12)
O4 Eu1 O21 N2 87.64(13)
O2 Eu1 O21 N2 173.01(14)
O1 Eu1 O21 N2 -133.32(12)
O31 Eu1 O21 N2 30.36(14)
O32 Eu1 O21 N2 -17.20(18)
O12 Eu1 O21 N2 -108.39(14)
O22 Eu1 O21 N2 -.44(11)
O11 Eu1 O21 N2 -63.66(13)
N3 Eu1 O21 N2 13.08(16)
N1 Eu1 O21 N2 -85.42(13)
O23 N2 O22 Eu1 179.29(17)
O21 N2 O22 Eu1 -.8(2)
O3 Eu1 O22 N2 -105.69(14)
O4 Eu1 O22 N2 -74.82(12)
O2 Eu1 O22 N2 -6.38(14)
O1 Eu1 O22 N2 105.39(13)
O31 Eu1 O22 N2 -148.43(13)
O32 Eu1 O22 N2 171.07(12)
O12 Eu1 O22 N2 59.97(12)
O11 Eu1 O22 N2 108.64(13)
O21 Eu1 O22 N2 .44(11)
N3 Eu1 O22 N2 -169.24(13)
N1 Eu1 O22 N2 83.45(12)
O3 Eu1 N3 O32 86.93(13)
O4 Eu1 N3 O32 157.12(13)
O2 Eu1 N3 O32 88.74(18)
O1 Eu1 N3 O32 16.75(13)
O31 Eu1 N3 O32 -179.7(2)
O12 Eu1 N3 O32 -50.26(15)
O22 Eu1 N3 O32 -128.62(13)
O11 Eu1 N3 O32 -57.90(13)
O21 Eu1 N3 O32 -138.67(12)
N1 Eu1 N3 O32 -53.86(13)
O3 Eu1 N3 O31 -93.33(13)
O4 Eu1 N3 O31 -23.14(13)
O2 Eu1 N3 O31 -91.52(18)
O1 Eu1 N3 O31 -163.51(13)
O32 Eu1 N3 O31 179.7(2)
O12 Eu1 N3 O31 129.48(13)
O22 Eu1 N3 O31 51.12(13)
O11 Eu1 N3 O31 121.84(13)
O21 Eu1 N3 O31 41.07(15)
N1 Eu1 N3 O31 125.88(13)
O33 N3 O31 Eu1 179.38(17)
O32 N3 O31 Eu1 .25(19)
O3 Eu1 O31 N3 82.19(13)
O4 Eu1 O31 N3 155.22(14)
O2 Eu1 O31 N3 130.54(13)
O1 Eu1 O31 N3 18.50(14)
O32 Eu1 O31 N3 -.14(11)
O12 Eu1 O31 N3 -73.80(15)
O22 Eu1 O31 N3 -123.75(13)
O11 Eu1 O31 N3 -57.11(13)
O21 Eu1 O31 N3 -147.83(12)
N1 Eu1 O31 N3 -62.89(14)
O33 N3 O32 Eu1 -179.37(17)
O31 N3 O32 Eu1 -.24(19)
O3 Eu1 O32 N3 -87.93(13)
O4 Eu1 O32 N3 -25.50(14)
O2 Eu1 O32 N3 -132.03(12)
O1 Eu1 O32 N3 -161.99(14)
O31 Eu1 O32 N3 .14(11)
O12 Eu1 O32 N3 140.44(12)
O22 Eu1 O32 N3 51.87(13)
O11 Eu1 O32 N3 115.77(13)
O21 Eu1 O32 N3 64.38(16)
N1 Eu1 O32 N3 128.82(13)
